data_7034318
loop_
_publ_author_name
'Du, Cheng-Feng'
'Li, Jian-Rong'
'Feng, Mei-Ling'
'Zou, Guo-Dong'
'Shen, Nan-Nan'
'Huang, Xiao-Ying'

_publ_section_title
;
 Varied forms of lamellar [Sn3Se7]n(2n-) anion: the competitive and
 synergistic structure-directing effects of metal-amine complex and
 imidazolium cations.
;
_journal_issue 16
_journal_name_full 'Dalton transactions (Cambridge, England : 2003)'
_journal_page_first 7364
_journal_page_last 7372
_journal_paper_doi 10.1039/c5dt00620a
_journal_volume 44
_journal_year 2015
_chemical_formula_moiety 'C6 H24 Mn N6 Se7 Sn3'
_chemical_formula_sum 'C6 H24 Mn N6 Se7 Sn3'
_chemical_formula_weight 1144.04
_chemical_name_systematic
;
 ?
;
_space_group_crystal_system monoclinic
_space_group_IT_number 14
_space_group_name_Hall '-P 2yn'
_space_group_name_H-M_alt 'P 1 21/n 1'
_symmetry_space_group_name_Hall '-P 2yn'
_symmetry_space_group_name_H-M 'P 1 21/n 1'
_atom_sites_solution_hydrogens geom
_audit_creation_method SHELXL-2013
_audit_update_record
;
2015-01-09 deposited with the CCDC.
2015-03-09 downloaded from the CCDC.
;
_cell_angle_alpha 90
_cell_angle_beta 100.174(5)
_cell_angle_gamma 90
_cell_formula_units_Z 4
_cell_length_a 12.2277(6)
_cell_length_b 13.1904(5)
_cell_length_c 15.9272(8)
_cell_measurement_reflns_used 3962
_cell_measurement_temperature 295(2)
_cell_measurement_theta_max 28.8230
_cell_measurement_theta_min 3.0760
_cell_volume 2528.5(2)
_computing_cell_refinement 'CrysAlisPro, Agilent Technologies'
_computing_data_collection 'CrysAlisPro, Agilent Technologies'
_computing_data_reduction 'CrysAlisPro, Agilent Technologies'
_computing_molecular_graphics 'DIAMOND. Version 3.0. Crystal Impact'
_computing_publication_material 'Windows Word 2010'
_computing_structure_refinement 'SHELXL-2013 (Sheldrick, 2013)'
_computing_structure_solution 'SHELXL-2013 (Sheldrick, 2013)'
_diffrn_ambient_temperature 295(2)
_diffrn_measured_fraction_theta_full 0.999
_diffrn_measured_fraction_theta_max 0.842
_diffrn_measurement_device_type 'Xcalibur, Eos'
_diffrn_measurement_method '\w scans'
_diffrn_radiation_type MoK\a
_diffrn_radiation_wavelength 0.71073
_diffrn_reflns_av_R_equivalents 0.0381
_diffrn_reflns_av_unetI/netI 0.0621
_diffrn_reflns_Laue_measured_fraction_full 0.999
_diffrn_reflns_Laue_measured_fraction_max 0.842
_diffrn_reflns_limit_h_max 16
_diffrn_reflns_limit_h_min -9
_diffrn_reflns_limit_k_max 17
_diffrn_reflns_limit_k_min -17
_diffrn_reflns_limit_l_max 17
_diffrn_reflns_limit_l_min -21
_diffrn_reflns_number 10980
_diffrn_reflns_point_group_measured_fraction_full 0.999
_diffrn_reflns_point_group_measured_fraction_max 0.842
_diffrn_reflns_theta_full 25.242
_diffrn_reflns_theta_max 29.164
_diffrn_reflns_theta_min 2.482
_diffrn_source 'Enhance (Mo) X-ray Source'
_exptl_absorpt_coefficient_mu 13.498
_exptl_absorpt_correction_T_max 0.991
_exptl_absorpt_correction_T_min 0.982
_exptl_absorpt_correction_type analytical
_exptl_absorpt_process_details
;
CrysAlisPro, Agilent Technologies,
Version 1.171.36.28 (release 01-02-2013 CrysAlis171 .NET)
(compiled Feb  1 2013,16:14:44)
Analytical numeric absorption correction using a multifaceted crystal
            model based on expressions derived by R.C. Clark & J.S. Reid.
(Clark, R. C. & Reid, J. S. (1995). Acta Cryst. A51, 887-897)
;
_exptl_crystal_colour red
_exptl_crystal_density_diffrn 3.005
_exptl_crystal_description block
_exptl_crystal_F_000 2060
_exptl_crystal_size_max 0.48
_exptl_crystal_size_mid 0.34
_exptl_crystal_size_min 0.19
_refine_diff_density_max 1.479
_refine_diff_density_min -1.124
_refine_diff_density_rms 0.217
_refine_ls_extinction_method none
_refine_ls_goodness_of_fit_ref 1.019
_refine_ls_hydrogen_treatment constr
_refine_ls_matrix_type full
_refine_ls_number_parameters 208
_refine_ls_number_reflns 5752
_refine_ls_number_restraints 0
_refine_ls_restrained_S_all 1.019
_refine_ls_R_factor_all 0.0622
_refine_ls_R_factor_gt 0.0402
_refine_ls_shift/su_max 0.001
_refine_ls_shift/su_mean 0.000
_refine_ls_structure_factor_coef Fsqd
_refine_ls_weighting_details
;
 w=1/[\s^2^(Fo^2^)+(0.0329P)^2^]
 where P=(Fo^2^+2Fc^2^)/3
;
_refine_ls_weighting_scheme calc
_refine_ls_wR_factor_gt 0.0795
_refine_ls_wR_factor_ref 0.0890
_reflns_Friedel_coverage 0.000
_reflns_number_gt 4409
_reflns_number_total 5752
_reflns_threshold_expression 'I > 2\s(I)'
_cod_data_source_file c5dt00620a2.cif
_cod_data_source_block compound-1-CD10-9D
_cod_depositor_comments 'Adding full bibliography for 7034318--7034321.cif.'
_cod_database_code 7034318
_shelx_space_group_comment
;
The symmetry employed for this shelxl refinement is uniquely defined
by the following loop, which should always be used as a source of
symmetry information in preference to the above space-group names.
They are only intended as comments.
;
_shelxl_version_number 2013-2

loop_
_space_group_symop_operation_xyz
'x, y, z'
'-x+1/2, y+1/2, -z+1/2'
'-x, -y, -z'
'x-1/2, -y-1/2, z-1/2'

loop_
_atom_site_label
_atom_site_type_symbol
_atom_site_fract_x
_atom_site_fract_y
_atom_site_fract_z
_atom_site_U_iso_or_equiv
_atom_site_adp_type
_atom_site_occupancy
_atom_site_site_symmetry_order
_atom_site_calc_flag
_atom_site_refinement_flags_posn
_atom_site_refinement_flags_adp
Sn1 Sn 0.83733(4) 0.71385(3) 0.18631(3) 0.02477(13) Uani 1 1 d . .
Sn2 Sn 0.92675(4) 0.93582(3) 0.07739(3) 0.02583(13) Uani 1 1 d . .
Sn3 Sn 0.75832(4) 0.97380(3) 0.25183(3) 0.02613(13) Uani 1 1 d . .
Se1 Se 0.96589(6) 0.87284(5) 0.24542(5) 0.02679(17) Uani 1 1 d . .
Se2 Se 0.68230(6) 0.79655(5) 0.25358(5) 0.02993(19) Uani 1 1 d . .
Se3 Se 0.85694(7) 0.75813(6) 0.03389(5) 0.0341(2) Uani 1 1 d . .
Se4 Se 0.94390(6) 0.56633(6) 0.25949(5) 0.03122(19) Uani 1 1 d . .
Se5 Se 0.67133(6) 0.57386(5) 0.11735(5) 0.02787(18) Uani 1 1 d . .
Se6 Se 0.77488(7) 1.05069(6) 0.10983(5) 0.0357(2) Uani 1 1 d . .
Se7 Se 1.12341(6) 0.99333(6) 0.08553(5) 0.03148(19) Uani 1 1 d . .
Mn1 Mn 0.68198(10) 0.29911(9) -0.09481(8) 0.0357(3) Uani 1 1 d . .
N1 N 0.5741(5) 0.3340(5) 0.0026(4) 0.0448(18) Uani 1 1 d . .
H1A H 0.6156 0.3750 0.0478 0.054 Uiso 1 1 calc R U
H1B H 0.5099 0.3728 -0.0241 0.054 Uiso 1 1 calc R U
N2 N 0.5958(5) 0.1481(5) -0.0781(4) 0.0428(17) Uani 1 1 d . .
H2A H 0.5647 0.1205 -0.1337 0.051 Uiso 1 1 calc R U
H2B H 0.6496 0.1001 -0.0492 0.051 Uiso 1 1 calc R U
N3 N 0.7519(6) 0.4616(5) -0.0808(5) 0.055(2) Uani 1 1 d . .
H3A H 0.7472 0.4929 -0.1364 0.066 Uiso 1 1 calc R U
H3B H 0.7099 0.5024 -0.0470 0.066 Uiso 1 1 calc R U
N4 N 0.8379(5) 0.2811(5) 0.0051(4) 0.0376(16) Uani 1 1 d . .
H4A H 0.8209 0.2430 0.0533 0.045 Uiso 1 1 calc R U
H4B H 0.8936 0.2440 -0.0188 0.045 Uiso 1 1 calc R U
N5 N 0.7802(6) 0.2438(6) -0.1947(5) 0.065(2) Uani 1 1 d . .
H5A H 0.8541 0.2731 -0.1833 0.078 Uiso 1 1 calc R U
H5B H 0.7879 0.1706 -0.1907 0.078 Uiso 1 1 calc R U
N6 N 0.5704(5) 0.3365(5) -0.2211(4) 0.0378(16) Uani 1 1 d . .
H6A H 0.4932 0.3256 -0.2166 0.045 Uiso 1 1 calc R U
H6B H 0.5797 0.4071 -0.2356 0.045 Uiso 1 1 calc R U
C1 C 0.5369(8) 0.2414(7) 0.0389(6) 0.057(3) Uani 1 1 d . .
H1C H 0.4732 0.2564 0.0654 0.069 Uiso 1 1 calc R U
H1D H 0.5958 0.2157 0.0826 0.069 Uiso 1 1 calc R U
C2 C 0.5063(7) 0.1632(7) -0.0279(6) 0.055(3) Uani 1 1 d . .
H2C H 0.4916 0.0996 -0.0013 0.066 Uiso 1 1 calc R U
H2D H 0.4388 0.1837 -0.0657 0.066 Uiso 1 1 calc R U
C3 C 0.8692(6) 0.4540(7) -0.0379(6) 0.048(2) Uani 1 1 d . .
H3C H 0.9146 0.4321 -0.0787 0.058 Uiso 1 1 calc R U
H3D H 0.8954 0.5202 -0.0166 0.058 Uiso 1 1 calc R U
C4 C 0.8809(7) 0.3811(6) 0.0336(6) 0.046(2) Uani 1 1 d . .
H4C H 0.9587 0.3752 0.0592 0.056 Uiso 1 1 calc R U
H4D H 0.8409 0.4063 0.0767 0.056 Uiso 1 1 calc R U
C5 C 0.7258(8) 0.2712(9) -0.2809(6) 0.072(3) Uani 1 1 d . .
H5C H 0.7473 0.2236 -0.3215 0.087 Uiso 1 1 calc R U
H5D H 0.7498 0.3383 -0.2948 0.087 Uiso 1 1 calc R U
C6 C 0.6015(7) 0.2701(8) -0.2878(6) 0.056(3) Uani 1 1 d . .
H6C H 0.5664 0.2940 -0.3437 0.067 Uiso 1 1 calc R U
H6D H 0.5761 0.2015 -0.2805 0.067 Uiso 1 1 calc R U

loop_
_atom_site_aniso_label
_atom_site_aniso_U_11
_atom_site_aniso_U_22
_atom_site_aniso_U_33
_atom_site_aniso_U_23
_atom_site_aniso_U_13
_atom_site_aniso_U_12
Sn1 0.0350(3) 0.0157(2) 0.0275(3) 0.0041(2) 0.0162(2) 0.0032(2)
Sn2 0.0325(3) 0.0174(2) 0.0325(3) 0.0013(2) 0.0192(2) -0.0012(2)
Sn3 0.0417(3) 0.0156(2) 0.0243(3) -0.0021(2) 0.0146(2) -0.0038(2)
Se1 0.0305(4) 0.0233(4) 0.0285(4) 0.0037(3) 0.0104(3) -0.0011(3)
Se2 0.0304(4) 0.0181(3) 0.0462(5) -0.0053(3) 0.0204(4) -0.0045(3)
Se3 0.0585(5) 0.0219(4) 0.0260(4) -0.0012(3) 0.0184(4) -0.0079(4)
Se4 0.0270(4) 0.0243(4) 0.0427(5) 0.0093(4) 0.0072(3) 0.0032(3)
Se5 0.0353(4) 0.0193(3) 0.0279(4) 0.0020(3) 0.0022(3) 0.0004(3)
Se6 0.0493(5) 0.0307(4) 0.0319(4) 0.0113(4) 0.0205(4) 0.0174(4)
Se7 0.0322(4) 0.0336(4) 0.0306(4) 0.0077(4) 0.0110(3) -0.0038(4)
Mn1 0.0361(7) 0.0338(6) 0.0370(7) -0.0005(6) 0.0060(6) 0.0001(6)
N1 0.037(4) 0.046(4) 0.049(5) -0.011(4) 0.004(3) 0.007(4)
N2 0.056(4) 0.035(4) 0.036(4) -0.002(3) 0.004(3) -0.002(4)
N3 0.061(5) 0.037(4) 0.066(5) 0.004(4) 0.010(4) -0.004(4)
N4 0.039(4) 0.033(4) 0.042(4) 0.001(3) 0.010(3) 0.001(3)
N5 0.070(6) 0.077(6) 0.051(5) 0.017(5) 0.021(4) 0.045(5)
N6 0.029(3) 0.040(4) 0.042(4) 0.004(3) 0.002(3) 0.000(3)
C1 0.067(7) 0.058(6) 0.053(6) 0.009(5) 0.025(5) 0.014(6)
C2 0.056(6) 0.063(6) 0.046(6) 0.001(5) 0.010(5) -0.028(5)
C3 0.039(5) 0.047(5) 0.061(6) 0.000(5) 0.012(5) -0.015(4)
C4 0.041(5) 0.046(5) 0.052(6) -0.010(5) 0.009(4) -0.008(4)
C5 0.073(7) 0.109(10) 0.037(6) 0.017(6) 0.017(5) 0.034(7)
C6 0.051(6) 0.075(7) 0.040(5) -0.005(5) 0.004(4) -0.008(5)

loop_
_atom_type_symbol
_atom_type_description
_atom_type_scat_dispersion_real
_atom_type_scat_dispersion_imag
_atom_type_scat_source
C C 0.0033 0.0016 'International Tables Vol C Tables 4.2.6.8 and 6.1.1.4'
H H 0.0000 0.0000 'International Tables Vol C Tables 4.2.6.8 and 6.1.1.4'
N N 0.0061 0.0033 'International Tables Vol C Tables 4.2.6.8 and 6.1.1.4'
Se Se -0.0929 2.2259 'International Tables Vol C Tables 4.2.6.8 and 6.1.1.4'
Sn Sn -0.6537 1.4246 'International Tables Vol C Tables 4.2.6.8 and 6.1.1.4'
Mn Mn 0.3368 0.7283 'International Tables Vol C Tables 4.2.6.8 and 6.1.1.4'

loop_
_geom_angle_atom_site_label_1
_geom_angle_atom_site_label_2
_geom_angle_atom_site_label_3
_geom_angle
_geom_angle_site_symmetry_1
_geom_angle_site_symmetry_3
Se4 Sn1 Se3 119.42(3) . .
Se4 Sn1 Se2 119.62(3) . .
Se3 Sn1 Se2 119.90(3) . .
Se4 Sn1 Se1 102.62(3) . .
Se3 Sn1 Se1 90.41(3) . .
Se2 Sn1 Se1 87.24(3) . .
Se4 Sn1 Se5 87.26(3) . .
Se3 Sn1 Se5 87.79(3) . .
Se2 Sn1 Se5 84.69(3) . .
Se1 Sn1 Se5 169.48(3) . .
Se7 Sn2 Se6 122.90(3) . .
Se7 Sn2 Se3 124.44(3) . .
Se6 Sn2 Se3 112.66(3) . .
Se7 Sn2 Se7 89.89(3) . 3_775
Se6 Sn2 Se7 86.50(3) . 3_775
Se3 Sn2 Se7 92.77(3) . 3_775
Se7 Sn2 Se1 92.32(3) . .
Se6 Sn2 Se1 89.43(3) . .
Se3 Sn2 Se1 88.81(3) . .
Se7 Sn2 Se1 175.93(3) 3_775 .
Se5 Sn3 Se2 123.85(3) 2_655 .
Se5 Sn3 Se6 117.87(3) 2_655 .
Se2 Sn3 Se6 118.17(3) . .
Se5 Sn3 Se4 89.61(3) 2_655 2_655
Se2 Sn3 Se4 94.81(3) . 2_655
Se6 Sn3 Se4 88.64(3) . 2_655
Se5 Sn3 Se1 95.64(3) 2_655 .
Se2 Sn3 Se1 84.29(2) . .
Se6 Sn3 Se1 86.75(3) . .
Se4 Sn3 Se1 174.21(3) 2_655 .
Sn1 Se1 Sn2 84.54(3) . .
Sn1 Se1 Sn3 84.77(2) . .
Sn2 Se1 Sn3 83.83(2) . .
Sn3 Se2 Sn1 95.07(3) . .
Sn2 Se3 Sn1 92.02(3) . .
Sn1 Se4 Sn3 85.77(3) . 2_645
Sn3 Se5 Sn1 84.41(3) 2_645 .
Sn3 Se6 Sn2 96.95(3) . .
Sn2 Se7 Sn2 90.12(3) . 3_775
N1 Mn1 N4 93.4(2) . .
N1 Mn1 N5 172.6(3) . .
N4 Mn1 N5 88.6(3) . .
N1 Mn1 N6 103.4(2) . .
N4 Mn1 N6 160.1(2) . .
N5 Mn1 N6 76.1(2) . .
N1 Mn1 N2 76.1(2) . .
N4 Mn1 N2 100.0(2) . .
N5 Mn1 N2 96.5(3) . .
N6 Mn1 N2 94.3(2) . .
N1 Mn1 N3 89.8(3) . .
N4 Mn1 N3 77.2(3) . .
N5 Mn1 N3 97.7(3) . .
N6 Mn1 N3 92.2(3) . .
N2 Mn1 N3 165.5(3) . .
C1 N1 Mn1 111.3(5) . .
C1 N1 H1A 109.4 . .
Mn1 N1 H1A 109.4 . .
C1 N1 H1B 109.4 . .
Mn1 N1 H1B 109.4 . .
H1A N1 H1B 108.0 . .
C2 N2 Mn1 110.2(5) . .
C2 N2 H2A 109.6 . .
Mn1 N2 H2A 109.6 . .
C2 N2 H2B 109.6 . .
Mn1 N2 H2B 109.6 . .
H2A N2 H2B 108.1 . .
C3 N3 Mn1 107.2(5) . .
C3 N3 H3A 110.3 . .
Mn1 N3 H3A 110.3 . .
C3 N3 H3B 110.3 . .
Mn1 N3 H3B 110.3 . .
H3A N3 H3B 108.5 . .
C4 N4 Mn1 109.5(5) . .
C4 N4 H4A 109.8 . .
Mn1 N4 H4A 109.8 . .
C4 N4 H4B 109.8 . .
Mn1 N4 H4B 109.8 . .
H4A N4 H4B 108.2 . .
C5 N5 Mn1 111.7(5) . .
C5 N5 H5A 109.3 . .
Mn1 N5 H5A 109.3 . .
C5 N5 H5B 109.3 . .
Mn1 N5 H5B 109.3 . .
H5A N5 H5B 107.9 . .
C6 N6 Mn1 108.5(5) . .
C6 N6 H6A 110.0 . .
Mn1 N6 H6A 110.0 . .
C6 N6 H6B 110.0 . .
Mn1 N6 H6B 110.0 . .
H6A N6 H6B 108.4 . .
N1 C1 C2 110.8(7) . .
N1 C1 H1C 109.5 . .
C2 C1 H1C 109.5 . .
N1 C1 H1D 109.5 . .
C2 C1 H1D 109.5 . .
H1C C1 H1D 108.1 . .
N2 C2 C1 111.4(7) . .
N2 C2 H2C 109.4 . .
C1 C2 H2C 109.4 . .
N2 C2 H2D 109.4 . .
C1 C2 H2D 109.4 . .
H2C C2 H2D 108.0 . .
C4 C3 N3 110.7(6) . .
C4 C3 H3C 109.5 . .
N3 C3 H3C 109.5 . .
C4 C3 H3D 109.5 . .
N3 C3 H3D 109.5 . .
H3C C3 H3D 108.1 . .
N4 C4 C3 111.6(8) . .
N4 C4 H4C 109.3 . .
C3 C4 H4C 109.3 . .
N4 C4 H4D 109.3 . .
C3 C4 H4D 109.3 . .
H4C C4 H4D 108.0 . .
N5 C5 C6 110.5(7) . .
N5 C5 H5C 109.5 . .
C6 C5 H5C 109.5 . .
N5 C5 H5D 109.5 . .
C6 C5 H5D 109.5 . .
H5C C5 H5D 108.1 . .
N6 C6 C5 109.1(7) . .
N6 C6 H6C 109.9 . .
C5 C6 H6C 109.9 . .
N6 C6 H6D 109.9 . .
C5 C6 H6D 109.9 . .
H6C C6 H6D 108.3 . .

loop_
_geom_bond_atom_site_label_1
_geom_bond_atom_site_label_2
_geom_bond_distance
_geom_bond_site_symmetry_2
Sn1 Se4 2.5112(9) .
Sn1 Se3 2.5490(8) .
Sn1 Se2 2.5785(8) .
Sn1 Se1 2.6894(9) .
Sn1 Se5 2.8193(9) .
Sn2 Se7 2.5029(9) .
Sn2 Se6 2.5199(8) .
Sn2 Se3 2.5482(9) .
Sn2 Se7 2.7241(9) 3_775
Sn2 Se1 2.7621(9) .
Sn3 Se5 2.4881(9) 2_655
Sn3 Se2 2.5180(8) .
Sn3 Se6 2.5193(9) .
Sn3 Se4 2.7347(9) 2_655
Sn3 Se1 2.8839(8) .
Se4 Sn3 2.7347(9) 2_645
Se5 Sn3 2.4880(9) 2_645
Se7 Sn2 2.7241(9) 3_775
Mn1 N1 2.254(6) .
Mn1 N4 2.270(7) .
Mn1 N5 2.275(7) .
Mn1 N6 2.276(6) .
Mn1 N2 2.290(6) .
Mn1 N3 2.303(7) .
N1 C1 1.457(10) .
N1 H1A 0.9700 .
N1 H1B 0.9700 .
N2 C2 1.479(10) .
N2 H2A 0.9700 .
N2 H2B 0.9700 .
N3 C3 1.480(10) .
N3 H3A 0.9700 .
N3 H3B 0.9700 .
N4 C4 1.462(10) .
N4 H4A 0.9700 .
N4 H4B 0.9700 .
N5 C5 1.462(11) .
N5 H5A 0.9700 .
N5 H5B 0.9700 .
N6 C6 1.477(10) .
N6 H6A 0.9700 .
N6 H6B 0.9700 .
C1 C2 1.482(12) .
C1 H1C 0.9700 .
C1 H1D 0.9700 .
C2 H2C 0.9700 .
C2 H2D 0.9700 .
C3 C4 1.478(12) .
C3 H3C 0.9700 .
C3 H3D 0.9700 .
C4 H4C 0.9700 .
C4 H4D 0.9700 .
C5 C6 1.506(12) .
C5 H5C 0.9700 .
C5 H5D 0.9700 .
C6 H6C 0.9700 .
C6 H6D 0.9700 .

loop_
_geom_hbond_atom_site_label_D
_geom_hbond_atom_site_label_H
_geom_hbond_atom_site_label_A
_geom_hbond_distance_DH
_geom_hbond_distance_HA
_geom_hbond_distance_DA
_geom_hbond_angle_DHA
_geom_hbond_site_symmetry_A
N1 H1A Se5 0.97 2.88 3.742(7) 148.2 .
N1 H1B Se5 0.97 2.54 3.480(7) 163.3 3_665
N2 H2B Se6 0.97 2.80 3.619(7) 143.2 1_545
N3 H3B Se5 0.97 2.90 3.771(8) 150.3 .
N4 H4A Se2 0.97 3.16 3.900(7) 134.0 2_645
N4 H4A Se6 0.97 2.78 3.614(6) 144.3 1_545
N4 H4B Se3 0.97 3.10 3.924(6) 143.4 3_765
N5 H5B Se7 0.97 2.83 3.670(8) 145.1 3_765
N6 H6A Se2 0.97 2.67 3.512(6) 146.1 3_665
N6 H6A Se5 0.97 3.07 3.820(6) 135.1 3_665
C1 H1D Se6 0.97 3.06 3.861(10) 140.5 1_545
C2 H2D Se2 0.97 3.11 3.949(10) 146.1 3_665
C4 H4D Se2 0.97 3.12 3.776(9) 126.0 2_645
C5 H5D Se7 0.97 3.15 3.846(11) 130.2 4_575
C6 H6C Se7 0.97 3.15 3.751(10) 121.9 4_575

loop_
_geom_torsion_atom_site_label_1
_geom_torsion_atom_site_label_2
_geom_torsion_atom_site_label_3
_geom_torsion_atom_site_label_4
_geom_torsion
Mn1 N1 C1 C2 -40.6(9)
Mn1 N2 C2 C1 -35.5(9)
N1 C1 C2 N2 51.3(10)
Mn1 N3 C3 C4 -43.2(8)
Mn1 N4 C4 C3 -38.5(8)
N3 C3 C4 N4 56.6(9)
Mn1 N5 C5 C6 -33.4(11)
Mn1 N6 C6 C5 -47.5(8)
N5 C5 C6 N6 54.7(11)
